data_7002333
loop_
_publ_author_name
'Wawrzyniak, Piotr'
'Slawin, Alexandra M. Z.'
'Fuller, Amy L.'
'Woollins, J. Derek'
'Kilian, Petr'

_publ_section_title
;
 Phosphorus peri-bridged acenaphthenes: efficient syntheses,
 characterisation and quaternization reactions
;
_journal_coden_ASTM DTARAF
_journal_issue 38
_journal_name_full 'Dalton Transactions'
_journal_page_first 7883
_journal_page_last 7884
_journal_paper_doi 10.1039/b916166j
_journal_year 2009
_chemical_formula_moiety 'C16 H20 B P '
_chemical_formula_sum 'C16 H20 B P'
_chemical_formula_weight 254.12
_space_group_IT_number 14
_symmetry_cell_setting monoclinic
_symmetry_Int_Tables_number 14
_symmetry_space_group_name_Hall '-P 2yn'
_symmetry_space_group_name_H-M 'P 1 21/n 1'
_cell_angle_alpha 90.0000
_cell_angle_beta 104.317(5)
_cell_angle_gamma 90.0000
_cell_formula_units_Z 4
_cell_length_a 10.421(2)
_cell_length_b 7.5169(16)
_cell_length_c 19.287(5)
_cell_measurement_reflns_used 5870
_cell_measurement_temperature 125.1
_cell_measurement_theta_max 26.4
_cell_measurement_theta_min 2.0
_cell_volume 1463.9(6)
_computing_cell_refinement CrystalClear
_computing_data_collection CrystalClear
_computing_data_reduction CrystalStructure
_computing_publication_material 'CrystalStructure 3.8'
_computing_structure_refinement SHELXL
_computing_structure_solution SIR88
_diffrn_detector_area_resol_mean 14.63
_diffrn_measured_fraction_theta_full 0.992
_diffrn_measured_fraction_theta_max 0.992
_diffrn_measurement_device_type 'Rigaku Saturn'
_diffrn_measurement_method \w
_diffrn_radiation_type 'Mo K\a'
_diffrn_radiation_wavelength 0.71075
_diffrn_reflns_av_R_equivalents 0.041
_diffrn_reflns_limit_h_max 10
_diffrn_reflns_limit_h_min -13
_diffrn_reflns_limit_k_max 7
_diffrn_reflns_limit_k_min -9
_diffrn_reflns_limit_l_max 22
_diffrn_reflns_limit_l_min -24
_diffrn_reflns_number 8174
_diffrn_reflns_theta_full 25.00
_diffrn_reflns_theta_max 25.00
_exptl_absorpt_coefficient_mu 0.167
_exptl_absorpt_correction_T_max 0.985
_exptl_absorpt_correction_T_min 0.970
_exptl_absorpt_correction_type multi-scan
_exptl_absorpt_process_details 'Jacobson, R. (1998) Private communication'
_exptl_crystal_colour colorless
_exptl_crystal_density_diffrn 1.153
_exptl_crystal_density_method 'not measured'
_exptl_crystal_description prism
_exptl_crystal_F_000 544.00
_exptl_crystal_size_max 0.18
_exptl_crystal_size_mid 0.12
_exptl_crystal_size_min 0.09
_refine_diff_density_max 0.43
_refine_diff_density_min -0.42
_refine_ls_extinction_method none
_refine_ls_goodness_of_fit_ref 1.223
_refine_ls_hydrogen_treatment refall
_refine_ls_number_parameters 168
_refine_ls_number_reflns 2556
_refine_ls_R_factor_gt 0.0528
_refine_ls_shift/su_max 0.0010
_refine_ls_structure_factor_coef Fsqd
_refine_ls_weighting_details 'w = 1/[\s^2^(Fo^2^)+(0.0821P)^2^+0.8084P] where P=(Fo^2^+2Fc^2^)/3'
_refine_ls_weighting_scheme calc
_refine_ls_wR_factor_ref 0.1696
_reflns_number_gt 2409
_reflns_number_total 2556
_reflns_threshold_expression F^2^>2.0\s(F^2^)
_cod_data_source_file B916166J.txt
_cod_data_source_block 9
_cod_original_sg_symbol_H-M 'P 21/n'
_cod_original_formula_sum 'C16 H20 B P '
_cod_database_code 7002333

loop_
_symmetry_equiv_pos_site_id
_symmetry_equiv_pos_as_xyz
1 +X,+Y,+Z
2 1/2-X,1/2+Y,1/2-Z
3 -X,-Y,-Z
4 1/2+X,1/2-Y,1/2+Z

loop_
_atom_site_label
_atom_site_type_symbol
_atom_site_fract_x
_atom_site_fract_y
_atom_site_fract_z
_atom_site_U_iso_or_equiv
_atom_site_adp_type
_atom_site_occupancy
_atom_site_symmetry_multiplicity
_atom_site_calc_flag
_atom_site_refinement_flags
_atom_site_disorder_assembly
_atom_site_disorder_group
P(1) P 0.43273(6) 0.19862(9) 0.64032(3) 0.0225(2) Uani 1.00 1 d . . .
C(1) C 0.2571(2) 0.2561(3) 0.63411(14) 0.0269(5) Uani 1.00 1 d . . .
C(2) C 0.1485(2) 0.3097(3) 0.65793(16) 0.0308(6) Uani 1.00 1 d . . .
C(3) C 0.0196(2) 0.3165(3) 0.60850(16) 0.0314(6) Uani 1.00 1 d . . .
C(4) C -0.0001(2) 0.2713(3) 0.53715(16) 0.0292(6) Uani 1.00 1 d . . .
C(5) C 0.1110(2) 0.2181(3) 0.51448(15) 0.0270(6) Uani 1.00 1 d . . .
C(6) C 0.0962(2) 0.1739(3) 0.44312(15) 0.0286(6) Uani 1.00 1 d . . .
C(7) C 0.2094(2) 0.1212(3) 0.42321(14) 0.0283(6) Uani 1.00 1 d . . .
C(8) C 0.3370(2) 0.1129(3) 0.47376(13) 0.0258(5) Uani 1.00 1 d . . .
C(9) C 0.3494(2) 0.1591(3) 0.54437(14) 0.0246(5) Uani 1.00 1 d . . .
C(10) C 0.2327(2) 0.2113(3) 0.56214(15) 0.0275(6) Uani 1.00 1 d . . .
C(11) C -0.1138(2) 0.2659(3) 0.47011(17) 0.0353(7) Uani 1.00 1 d . . .
C(12) C -0.0510(2) 0.1991(3) 0.40773(16) 0.0338(6) Uani 1.00 1 d . . .
C(13) C 0.5318(2) 0.4035(3) 0.64757(14) 0.0265(5) Uani 1.00 1 d . . .
C(14) C 0.6603(2) 0.3565(4) 0.6261(2) 0.0493(8) Uani 1.00 1 d . . .
C(15) C 0.5614(3) 0.4645(4) 0.72557(17) 0.0500(8) Uani 1.00 1 d . . .
C(16) C 0.4574(2) 0.5477(3) 0.59852(16) 0.0341(6) Uani 1.00 1 d . . .
B(1) B 0.5107(3) 0.0064(4) 0.70019(17) 0.0346(7) Uani 1.00 1 d . . .
H(1a) H 0.5928 -0.0299 0.6880 0.042 Uiso 1.00 1 c R . .
H(1b) H 0.4490 -0.0941 0.6931 0.042 Uiso 1.00 1 c R . .
H(1c) H 0.5306 0.0442 0.7503 0.042 Uiso 1.00 1 c R . .
H(2) H 0.1587 0.3418 0.7066 0.037 Uiso 1.00 1 c R . .
H(3) H -0.0542 0.3534 0.6256 0.038 Uiso 1.00 1 c R . .
H(7) H 0.2028 0.0895 0.3748 0.034 Uiso 1.00 1 c R . .
H(8) H 0.4126 0.0756 0.4584 0.031 Uiso 1.00 1 c R . .
H(11a) H -0.1531 0.3857 0.4591 0.042 Uiso 1.00 1 c R . .
H(11b) H -0.1838 0.1831 0.4766 0.042 Uiso 1.00 1 c R . .
H(12a) H -0.0917 0.0854 0.3875 0.041 Uiso 1.00 1 c R . .
H(12b) H -0.0638 0.2884 0.3689 0.041 Uiso 1.00 1 c R . .
H(14a) H 0.6386 0.3102 0.5771 0.059 Uiso 1.00 1 c R . .
H(14b) H 0.7090 0.2660 0.6589 0.059 Uiso 1.00 1 c R . .
H(14c) H 0.7151 0.4634 0.6288 0.059 Uiso 1.00 1 c R . .
H(15a) H 0.6127 0.3726 0.7565 0.060 Uiso 1.00 1 c R . .
H(15b) H 0.4780 0.4848 0.7392 0.060 Uiso 1.00 1 c R . .
H(15c) H 0.6125 0.5753 0.7311 0.060 Uiso 1.00 1 c R . .
H(16a) H 0.3756 0.5768 0.6125 0.041 Uiso 1.00 1 c R . .
H(16b) H 0.4356 0.5050 0.5490 0.041 Uiso 1.00 1 c R . .
H(16c) H 0.5130 0.6542 0.6025 0.041 Uiso 1.00 1 c R . .

loop_
_atom_site_aniso_label
_atom_site_aniso_U_11
_atom_site_aniso_U_22
_atom_site_aniso_U_33
_atom_site_aniso_U_12
_atom_site_aniso_U_13
_atom_site_aniso_U_23
P(1) 0.0207(3) 0.0276(4) 0.0193(4) -0.0003(2) 0.0052(2) -0.0007(2)
C(1) 0.0236(12) 0.0294(13) 0.0279(14) -0.0030(10) 0.0069(10) -0.0041(11)
C(2) 0.0310(14) 0.0311(14) 0.0326(15) -0.0024(11) 0.0124(12) -0.0038(11)
C(3) 0.0221(12) 0.0293(14) 0.0474(17) 0.0004(10) 0.0175(12) -0.0043(12)
C(4) 0.0202(12) 0.0232(12) 0.0437(17) -0.0026(10) 0.0071(11) -0.0030(11)
C(5) 0.0206(12) 0.0290(13) 0.0314(14) -0.0037(10) 0.0063(11) -0.0034(11)
C(6) 0.0265(13) 0.0250(13) 0.0302(15) -0.0020(10) -0.0009(11) 0.0009(11)
C(7) 0.0309(13) 0.0314(14) 0.0207(13) -0.0016(11) 0.0030(10) -0.0009(11)
C(8) 0.0258(12) 0.0293(13) 0.0234(13) -0.0001(10) 0.0084(10) -0.0004(10)
C(9) 0.0211(12) 0.0294(13) 0.0221(12) -0.0002(10) 0.0031(10) -0.0019(10)
C(10) 0.0215(12) 0.0326(14) 0.0287(14) -0.0034(10) 0.0066(10) -0.0061(11)
C(11) 0.0213(13) 0.0290(14) 0.0514(19) 0.0010(11) 0.0008(12) 0.0030(13)
C(12) 0.0257(13) 0.0321(14) 0.0369(16) -0.0002(11) -0.0052(12) 0.0019(12)
C(13) 0.0202(12) 0.0325(14) 0.0249(13) -0.0017(10) 0.0016(10) -0.0018(11)
C(14) 0.0282(15) 0.0424(17) 0.080(2) -0.0040(13) 0.0176(15) 0.0012(18)
C(15) 0.065(2) 0.0443(18) 0.0303(16) -0.0110(16) -0.0079(15) -0.0062(14)
C(16) 0.0369(15) 0.0283(14) 0.0368(16) -0.0014(11) 0.0085(12) 0.0024(12)
B(1) 0.0442(17) 0.0355(17) 0.0272(16) 0.0069(14) 0.0148(14) 0.0054(13)

loop_
_atom_type_symbol
_atom_type_description
_atom_type_scat_dispersion_real
_atom_type_scat_dispersion_imag
_atom_type_scat_source
C C 0.003 0.002
;
International Tables for Crystallography
(1992, Vol. C, Tables 4.2.6.8 and 6.1.1.4)
;
H H 0.000 0.000
;
International Tables for Crystallography
(1992, Vol. C, Table 6.1.1.4)
;
P P 0.102 0.094
;
International Tables for Crystallography
(1992, Vol. C, Tables 4.2.6.8 and 6.1.1.4)
;
B B 0.001 0.001
;
International Tables for Crystallography
(1992, Vol. C, Tables 4.2.6.8 and 6.1.1.4)
;

loop_
_geom_angle_atom_site_label_1
_geom_angle_atom_site_label_2
_geom_angle_atom_site_label_3
_geom_angle
_geom_angle_publ_flag
_geom_angle_site_symmetry_1
_geom_angle_site_symmetry_2
_geom_angle_site_symmetry_3
C(1) P(1) C(9) 76.29(11) yes . . .
C(1) P(1) C(13) 109.65(11) yes . . .
C(1) P(1) B(1) 118.86(14) yes . . .
C(9) P(1) C(13) 108.90(11) yes . . .
C(9) P(1) B(1) 120.40(12) yes . . .
C(13) P(1) B(1) 116.23(12) yes . . .
P(1) C(1) C(2) 157.2(2) yes . . .
P(1) C(1) C(10) 86.66(18) yes . . .
C(2) C(1) C(10) 116.1(2) yes . . .
C(1) C(2) C(3) 119.7(2) yes . . .
C(2) C(3) C(4) 122.3(2) yes . . .
C(3) C(4) C(5) 116.9(2) yes . . .
C(3) C(4) C(11) 138.1(2) yes . . .
C(5) C(4) C(11) 105.0(2) yes . . .
C(4) C(5) C(6) 118.9(2) yes . . .
C(4) C(5) C(10) 120.2(2) yes . . .
C(6) C(5) C(10) 120.9(2) yes . . .
C(5) C(6) C(7) 116.8(2) yes . . .
C(5) C(6) C(12) 105.5(2) yes . . .
C(7) C(6) C(12) 137.8(2) yes . . .
C(6) C(7) C(8) 122.1(2) yes . . .
C(7) C(8) C(9) 120.1(2) yes . . .
P(1) C(9) C(8) 158.0(2) yes . . .
P(1) C(9) C(10) 86.09(17) yes . . .
C(8) C(9) C(10) 115.9(2) yes . . .
C(1) C(10) C(5) 124.8(2) yes . . .
C(1) C(10) C(9) 111.0(2) yes . . .
C(5) C(10) C(9) 124.2(2) yes . . .
C(4) C(11) C(12) 105.8(2) yes . . .
C(6) C(12) C(11) 104.9(2) yes . . .
P(1) C(13) C(14) 107.30(19) yes . . .
P(1) C(13) C(15) 107.4(2) yes . . .
P(1) C(13) C(16) 111.05(16) yes . . .
C(14) C(13) C(15) 110.9(2) yes . . .
C(14) C(13) C(16) 109.9(2) yes . . .
C(15) C(13) C(16) 110.2(2) yes . . .
C(1) C(2) H(2) 120.2 no . . .
C(3) C(2) H(2) 120.1 no . . .
C(2) C(3) H(3) 118.9 no . . .
C(4) C(3) H(3) 118.9 no . . .
C(6) C(7) H(7) 119.0 no . . .
C(8) C(7) H(7) 119.0 no . . .
C(7) C(8) H(8) 120.0 no . . .
C(9) C(8) H(8) 119.9 no . . .
C(4) C(11) H(11a) 110.6 no . . .
C(4) C(11) H(11b) 110.6 no . . .
C(12) C(11) H(11a) 110.6 no . . .
C(12) C(11) H(11b) 110.6 no . . .
H(11a) C(11) H(11b) 108.7 no . . .
C(6) C(12) H(12a) 110.8 no . . .
C(6) C(12) H(12b) 110.8 no . . .
C(11) C(12) H(12a) 110.8 no . . .
C(11) C(12) H(12b) 110.8 no . . .
H(12a) C(12) H(12b) 108.8 no . . .
C(13) C(14) H(14a) 109.5 no . . .
C(13) C(14) H(14b) 109.5 no . . .
C(13) C(14) H(14c) 109.5 no . . .
H(14a) C(14) H(14b) 109.5 no . . .
H(14a) C(14) H(14c) 109.5 no . . .
H(14b) C(14) H(14c) 109.5 no . . .
C(13) C(15) H(15a) 109.5 no . . .
C(13) C(15) H(15b) 109.5 no . . .
C(13) C(15) H(15c) 109.5 no . . .
H(15a) C(15) H(15b) 109.5 no . . .
H(15a) C(15) H(15c) 109.5 no . . .
H(15b) C(15) H(15c) 109.5 no . . .
C(13) C(16) H(16a) 109.5 no . . .
C(13) C(16) H(16b) 109.5 no . . .
C(13) C(16) H(16c) 109.5 no . . .
H(16a) C(16) H(16b) 109.5 no . . .
H(16a) C(16) H(16c) 109.5 no . . .
H(16b) C(16) H(16c) 109.5 no . . .
P(1) B(1) H(1a) 109.5 no . . .
P(1) B(1) H(1b) 109.5 no . . .
P(1) B(1) H(1c) 109.5 no . . .
H(1a) B(1) H(1b) 109.5 no . . .
H(1a) B(1) H(1c) 109.5 no . . .
H(1b) B(1) H(1c) 109.5 no . . .

loop_
_geom_bond_atom_site_label_1
_geom_bond_atom_site_label_2
_geom_bond_distance
_geom_bond_publ_flag
_geom_bond_site_symmetry_1
_geom_bond_site_symmetry_2
P(1) C(1) 1.856(2) yes . .
P(1) C(9) 1.863(2) yes . .
P(1) C(13) 1.840(2) yes . .
P(1) B(1) 1.902(3) yes . .
C(1) C(2) 1.382(4) yes . .
C(1) C(10) 1.389(3) yes . .
C(2) C(3) 1.443(3) yes . .
C(3) C(4) 1.383(4) yes . .
C(4) C(5) 1.394(4) yes . .
C(4) C(11) 1.523(3) yes . .
C(5) C(6) 1.387(4) yes . .
C(5) C(10) 1.371(3) yes . .
C(6) C(7) 1.386(4) yes . .
C(6) C(12) 1.528(3) yes . .
C(7) C(8) 1.443(3) yes . .
C(8) C(9) 1.380(3) yes . .
C(9) C(10) 1.399(3) yes . .
C(11) C(12) 1.587(4) yes . .
C(13) C(14) 1.536(4) yes . .
C(13) C(15) 1.530(4) yes . .
C(13) C(16) 1.519(3) yes . .
C(2) H(2) 0.950 no . .
C(3) H(3) 0.950 no . .
C(7) H(7) 0.950 no . .
C(8) H(8) 0.950 no . .
C(11) H(11a) 0.990 no . .
C(11) H(11b) 0.990 no . .
C(12) H(12a) 0.990 no . .
C(12) H(12b) 0.990 no . .
C(14) H(14a) 0.980 no . .
C(14) H(14b) 0.980 no . .
C(14) H(14c) 0.980 no . .
C(15) H(15a) 0.980 no . .
C(15) H(15b) 0.980 no . .
C(15) H(15c) 0.980 no . .
C(16) H(16a) 0.980 no . .
C(16) H(16b) 0.980 no . .
C(16) H(16c) 0.980 no . .
B(1) H(1a) 0.980 no . .
B(1) H(1b) 0.980 no . .
B(1) H(1c) 0.980 no . .

loop_
_geom_contact_atom_site_label_1
_geom_contact_atom_site_label_2
_geom_contact_distance
_geom_contact_publ_flag
_geom_contact_site_symmetry_1
_geom_contact_site_symmetry_2
C(4) C(6) 3.541(3) ? . 3_556
C(5) C(12) 3.597(3) ? . 3_556
C(6) C(4) 3.541(3) ? . 3_556
C(12) C(5) 3.597(3) ? . 3_556
P(1) H(8) 3.463 ? . 3_656
C(1) H(11a) 3.270 ? . 3_566
C(1) H(12a) 3.062 ? . 3_556
C(2) H(1b) 3.355 ? . 2_556
C(2) H(1c) 3.370 ? . 2_556
C(2) H(11a) 3.224 ? . 3_566
C(2) H(12a) 3.112 ? . 3_556
C(2) H(12b) 3.154 ? . 3_566
C(2) H(15b) 3.597 ? . 2_546
C(3) H(1c) 3.365 ? . 2_556
C(3) H(11a) 3.089 ? . 3_566
C(3) H(12a) 3.110 ? . 3_556
C(3) H(12b) 3.020 ? . 3_566
C(3) H(14c) 3.473 ? . 1_455
C(4) H(11a) 3.024 ? . 3_566
C(4) H(12a) 3.087 ? . 3_556
C(5) H(11a) 3.035 ? . 3_566
C(5) H(11b) 3.104 ? . 3_556
C(5) H(12a) 3.001 ? . 3_556
C(6) H(11b) 3.119 ? . 3_556
C(7) H(1a) 3.393 ? . 3_656
C(7) H(11b) 3.048 ? . 3_556
C(7) H(14b) 3.517 ? . 3_656
C(7) H(14c) 3.430 ? . 3_666
C(7) H(15a) 3.124 ? . 4_454
C(7) H(16c) 3.490 ? . 3_666
C(8) H(1a) 3.433 ? . 3_656
C(8) H(8) 2.973 ? . 3_656
C(8) H(11b) 3.028 ? . 3_556
C(8) H(14a) 3.356 ? . 3_656
C(8) H(16c) 2.968 ? . 3_666
C(9) H(8) 3.055 ? . 3_656
C(9) H(11b) 3.068 ? . 3_556
C(10) H(11a) 3.141 ? . 3_566
C(10) H(11b) 3.069 ? . 3_556
C(10) H(12a) 2.963 ? . 3_556
C(11) H(16a) 3.037 ? . 3_566
C(14) H(3) 2.979 ? . 1_655
C(14) H(16b) 3.438 ? . 3_666
C(15) H(1a) 3.577 ? . 2_656
C(15) H(1b) 3.523 ? . 1_565
C(15) H(7) 2.919 ? . 4_555
C(16) H(1b) 3.265 ? . 1_565
C(16) H(8) 3.435 ? . 3_666
C(16) H(11a) 3.130 ? . 3_566
C(16) H(11b) 3.505 ? . 3_566
C(16) H(14a) 3.456 ? . 3_666
C(16) H(16b) 3.326 ? . 3_666
B(1) H(2) 3.074 ? . 2_546
B(1) H(3) 3.474 ? . 2_546
B(1) H(8) 3.404 ? . 3_656
B(1) H(15c) 3.416 ? . 1_545
B(1) H(16c) 3.253 ? . 1_545
H(1a) C(7) 3.393 ? . 3_656
H(1a) C(8) 3.433 ? . 3_656
H(1a) C(15) 3.577 ? . 2_646
H(1a) H(7) 2.735 ? . 3_656
H(1a) H(8) 2.832 ? . 3_656
H(1a) H(14b) 3.511 ? . 2_646
H(1a) H(15a) 3.079 ? . 2_646
H(1a) H(15c) 3.075 ? . 1_545
H(1a) H(15c) 3.182 ? . 2_646
H(1a) H(16c) 2.893 ? . 1_545
H(1b) C(2) 3.355 ? . 2_546
H(1b) C(15) 3.523 ? . 1_545
H(1b) C(16) 3.265 ? . 1_545
H(1b) H(2) 2.511 ? . 2_546
H(1b) H(3) 3.420 ? . 2_546
H(1b) H(8) 3.567 ? . 3_656
H(1b) H(15b) 3.281 ? . 1_545
H(1b) H(15c) 3.000 ? . 1_545
H(1b) H(16a) 2.921 ? . 1_545
H(1b) H(16c) 2.766 ? . 1_545
H(1c) C(2) 3.370 ? . 2_546
H(1c) C(3) 3.365 ? . 2_546
H(1c) H(2) 2.776 ? . 2_546
H(1c) H(3) 2.749 ? . 2_546
H(1c) H(12b) 2.982 ? . 4_555
H(1c) H(14b) 3.529 ? . 2_646
H(1c) H(14c) 3.126 ? . 2_646
H(2) B(1) 3.074 ? . 2_556
H(2) H(1b) 2.511 ? . 2_556
H(2) H(1c) 2.776 ? . 2_556
H(2) H(12b) 3.180 ? . 3_566
H(2) H(15b) 3.326 ? . 2_546
H(3) C(14) 2.979 ? . 1_455
H(3) B(1) 3.474 ? . 2_556
H(3) H(1b) 3.420 ? . 2_556
H(3) H(1c) 2.749 ? . 2_556
H(3) H(11a) 3.595 ? . 3_566
H(3) H(12b) 2.951 ? . 3_566
H(3) H(14a) 3.122 ? . 1_455
H(3) H(14b) 2.778 ? . 1_455
H(3) H(14c) 2.558 ? . 1_455
H(7) C(15) 2.919 ? . 4_454
H(7) H(1a) 2.735 ? . 3_656
H(7) H(11b) 3.569 ? . 3_556
H(7) H(14a) 3.444 ? . 3_656
H(7) H(14b) 2.950 ? . 3_656
H(7) H(14c) 3.473 ? . 3_666
H(7) H(15a) 2.260 ? . 4_454
H(7) H(15b) 3.100 ? . 4_454
H(7) H(15c) 2.968 ? . 4_454
H(7) H(16c) 3.470 ? . 3_666
H(8) P(1) 3.463 ? . 3_656
H(8) C(8) 2.973 ? . 3_656
H(8) C(9) 3.055 ? . 3_656
H(8) C(16) 3.435 ? . 3_666
H(8) B(1) 3.404 ? . 3_656
H(8) H(1a) 2.832 ? . 3_656
H(8) H(1b) 3.567 ? . 3_656
H(8) H(8) 2.395 ? . 3_656
H(8) H(11b) 3.538 ? . 3_556
H(8) H(14a) 2.997 ? . 3_656
H(8) H(14b) 3.449 ? . 3_656
H(8) H(16b) 3.546 ? . 3_666
H(8) H(16c) 2.561 ? . 3_666
H(11a) C(1) 3.270 ? . 3_566
H(11a) C(2) 3.224 ? . 3_566
H(11a) C(3) 3.089 ? . 3_566
H(11a) C(4) 3.024 ? . 3_566
H(11a) C(5) 3.035 ? . 3_566
H(11a) C(10) 3.141 ? . 3_566
H(11a) C(16) 3.130 ? . 3_566
H(11a) H(3) 3.595 ? . 3_566
H(11a) H(14a) 3.558 ? . 1_455
H(11a) H(16a) 2.404 ? . 3_566
H(11a) H(16b) 3.023 ? . 3_566
H(11b) C(5) 3.104 ? . 3_556
H(11b) C(6) 3.119 ? . 3_556
H(11b) C(7) 3.048 ? . 3_556
H(11b) C(8) 3.028 ? . 3_556
H(11b) C(9) 3.068 ? . 3_556
H(11b) C(10) 3.069 ? . 3_556
H(11b) C(16) 3.505 ? . 3_566
H(11b) H(7) 3.569 ? . 3_556
H(11b) H(8) 3.538 ? . 3_556
H(11b) H(14a) 3.142 ? . 1_455
H(11b) H(16a) 2.917 ? . 3_566
H(11b) H(16b) 3.462 ? . 3_566
H(12a) C(1) 3.062 ? . 3_556
H(12a) C(2) 3.112 ? . 3_556
H(12a) C(3) 3.110 ? . 3_556
H(12a) C(4) 3.087 ? . 3_556
H(12a) C(5) 3.001 ? . 3_556
H(12a) C(10) 2.963 ? . 3_556
H(12a) H(15b) 3.166 ? . 4_454
H(12b) C(2) 3.154 ? . 3_566
H(12b) C(3) 3.020 ? . 3_566
H(12b) H(1c) 2.982 ? . 4_454
H(12b) H(2) 3.180 ? . 3_566
H(12b) H(3) 2.951 ? . 3_566
H(12b) H(15a) 3.394 ? . 4_454
H(12b) H(15b) 3.348 ? . 4_454
H(12b) H(16a) 3.506 ? . 3_566
H(14a) C(8) 3.356 ? . 3_656
H(14a) C(16) 3.456 ? . 3_666
H(14a) H(3) 3.122 ? . 1_655
H(14a) H(7) 3.444 ? . 3_656
H(14a) H(8) 2.997 ? . 3_656
H(14a) H(11a) 3.558 ? . 1_655
H(14a) H(11b) 3.142 ? . 1_655
H(14a) H(16b) 2.741 ? . 3_666
H(14a) H(16c) 3.444 ? . 3_666
H(14b) C(7) 3.517 ? . 3_656
H(14b) H(1a) 3.511 ? . 2_656
H(14b) H(1c) 3.529 ? . 2_656
H(14b) H(3) 2.778 ? . 1_655
H(14b) H(7) 2.950 ? . 3_656
H(14b) H(8) 3.449 ? . 3_656
H(14b) H(15c) 2.840 ? . 2_646
H(14c) C(3) 3.473 ? . 1_655
H(14c) C(7) 3.430 ? . 3_666
H(14c) H(1c) 3.126 ? . 2_656
H(14c) H(3) 2.558 ? . 1_655
H(14c) H(7) 3.473 ? . 3_666
H(14c) H(16b) 3.407 ? . 3_666
H(15a) C(7) 3.124 ? . 4_555
H(15a) H(1a) 3.079 ? . 2_656
H(15a) H(7) 2.260 ? . 4_555
H(15a) H(12b) 3.394 ? . 4_555
H(15a) H(15c) 3.594 ? . 2_646
H(15b) C(2) 3.597 ? . 2_556
H(15b) H(1b) 3.281 ? . 1_565
H(15b) H(2) 3.326 ? . 2_556
H(15b) H(7) 3.100 ? . 4_555
H(15b) H(12a) 3.166 ? . 4_555
H(15b) H(12b) 3.348 ? . 4_555
H(15c) B(1) 3.416 ? . 1_565
H(15c) H(1a) 3.075 ? . 1_565
H(15c) H(1a) 3.182 ? . 2_656
H(15c) H(1b) 3.000 ? . 1_565
H(15c) H(7) 2.968 ? . 4_555
H(15c) H(14b) 2.840 ? . 2_656
H(15c) H(15a) 3.594 ? . 2_656
H(16a) C(11) 3.037 ? . 3_566
H(16a) H(1b) 2.921 ? . 1_565
H(16a) H(11a) 2.404 ? . 3_566
H(16a) H(11b) 2.917 ? . 3_566
H(16a) H(12b) 3.506 ? . 3_566
H(16b) C(14) 3.438 ? . 3_666
H(16b) C(16) 3.326 ? . 3_666
H(16b) H(8) 3.546 ? . 3_666
H(16b) H(11a) 3.023 ? . 3_566
H(16b) H(11b) 3.462 ? . 3_566
H(16b) H(14a) 2.741 ? . 3_666
H(16b) H(14c) 3.407 ? . 3_666
H(16b) H(16b) 2.575 ? . 3_666
H(16b) H(16c) 3.321 ? . 3_666
H(16c) C(7) 3.490 ? . 3_666
H(16c) C(8) 2.968 ? . 3_666
H(16c) B(1) 3.253 ? . 1_565
H(16c) H(1a) 2.893 ? . 1_565
H(16c) H(1b) 2.766 ? . 1_565
H(16c) H(7) 3.470 ? . 3_666
H(16c) H(8) 2.561 ? . 3_666
H(16c) H(14a) 3.444 ? . 3_666
H(16c) H(16b) 3.321 ? . 3_666

loop_
_geom_torsion_atom_site_label_1
_geom_torsion_atom_site_label_2
_geom_torsion_atom_site_label_3
_geom_torsion_atom_site_label_4
_geom_torsion
_geom_torsion_publ_flag
_geom_torsion_site_symmetry_1
_geom_torsion_site_symmetry_2
_geom_torsion_site_symmetry_3
_geom_torsion_site_symmetry_4
C(1) P(1) C(9) C(8) 179.9(4) ? . . . .
C(1) P(1) C(9) C(10) -0.49(16) ? . . . .
C(9) P(1) C(1) C(2) 178.6(5) ? . . . .
C(9) P(1) C(1) C(10) 0.49(16) ? . . . .
C(1) P(1) C(13) C(14) -160.43(19) ? . . . .
C(1) P(1) C(13) C(15) 80.3(2) ? . . . .
C(1) P(1) C(13) C(16) -40.3(2) ? . . . .
C(13) P(1) C(1) C(2) -75.9(5) ? . . . .
C(13) P(1) C(1) C(10) 105.98(17) ? . . . .
B(1) P(1) C(1) C(2) 61.2(5) ? . . . .
B(1) P(1) C(1) C(10) -116.91(18) ? . . . .
C(9) P(1) C(13) C(14) -78.7(2) ? . . . .
C(9) P(1) C(13) C(15) 162.05(18) ? . . . .
C(9) P(1) C(13) C(16) 41.5(2) ? . . . .
C(13) P(1) C(9) C(8) 73.5(5) ? . . . .
C(13) P(1) C(9) C(10) -106.89(17) ? . . . .
B(1) P(1) C(9) C(8) -64.5(6) ? . . . .
B(1) P(1) C(9) C(10) 115.16(19) ? . . . .
B(1) P(1) C(13) C(14) 61.2(2) ? . . . .
B(1) P(1) C(13) C(15) -58.0(2) ? . . . .
B(1) P(1) C(13) C(16) -178.6(2) ? . . . .
P(1) C(1) C(2) C(3) -178.0(4) ? . . . .
P(1) C(1) C(10) C(5) 179.7(2) ? . . . .
P(1) C(1) C(10) C(9) -0.7(2) ? . . . .
C(2) C(1) C(10) C(5) 0.5(4) ? . . . .
C(2) C(1) C(10) C(9) -179.9(2) ? . . . .
C(10) C(1) C(2) C(3) -0.1(3) ? . . . .
C(1) C(2) C(3) C(4) -0.1(3) ? . . . .
C(2) C(3) C(4) C(5) -0.0(3) ? . . . .
C(2) C(3) C(4) C(11) -177.8(2) ? . . . .
C(3) C(4) C(5) C(6) -179.1(2) ? . . . .
C(3) C(4) C(5) C(10) 0.4(3) ? . . . .
C(3) C(4) C(11) C(12) 179.0(3) ? . . . .
C(5) C(4) C(11) C(12) 1.1(2) ? . . . .
C(11) C(4) C(5) C(6) -0.7(3) ? . . . .
C(11) C(4) C(5) C(10) 178.8(2) ? . . . .
C(4) C(5) C(6) C(7) -179.8(2) ? . . . .
C(4) C(5) C(6) C(12) -0.0(2) ? . . . .
C(4) C(5) C(10) C(1) -0.7(4) ? . . . .
C(4) C(5) C(10) C(9) 179.8(2) ? . . . .
C(6) C(5) C(10) C(1) 178.8(2) ? . . . .
C(6) C(5) C(10) C(9) -0.7(4) ? . . . .
C(10) C(5) C(6) C(7) 0.7(3) ? . . . .
C(10) C(5) C(6) C(12) -179.5(2) ? . . . .
C(5) C(6) C(7) C(8) -0.2(3) ? . . . .
C(5) C(6) C(12) C(11) 0.7(2) ? . . . .
C(7) C(6) C(12) C(11) -179.7(3) ? . . . .
C(12) C(6) C(7) C(8) -179.8(2) ? . . . .
C(6) C(7) C(8) C(9) -0.3(4) ? . . . .
C(7) C(8) C(9) P(1) 180.0(4) ? . . . .
C(7) C(8) C(9) C(10) 0.4(3) ? . . . .
P(1) C(9) C(10) C(1) 0.7(2) ? . . . .
P(1) C(9) C(10) C(5) -179.7(2) ? . . . .
C(8) C(9) C(10) C(1) -179.5(2) ? . . . .
C(8) C(9) C(10) C(5) 0.1(3) ? . . . .
C(4) C(11) C(12) C(6) -1.1(2) ? . . . .
